data_4101924
loop_
_publ_author_name
'Shohei Saito'
'Ko Furukawa'
'Atsuhiro Osuka'

_publ_section_title
;
 Fully \p-Conjugated Helices from Oxidative Cleavage of
 meso-Aryl-Substituted Expanded Porphyrins
;
_journal_name_full 'Journal of the American Chemical Society'
_journal_page_first 2128
_journal_page_last 2129
_journal_paper_doi 10.1021/ja909929s
_journal_volume 132
_journal_year 2010
_chemical_formula_moiety 'C88 H16 Cu2 F40 N8 O2'
_chemical_formula_sum 'C88 H16 Cu2 F40 N8 O2'
_chemical_formula_weight 2104.19
_chemical_name_systematic
; 
 ? 
;
_space_group_IT_number 15
_symmetry_cell_setting monoclinic
_symmetry_Int_Tables_number 15
_symmetry_space_group_name_Hall '-C 2yc'
_symmetry_space_group_name_H-M 'C 1 2/c 1'
_atom_sites_solution_hydrogens geom
_atom_sites_solution_primary direct
_atom_sites_solution_secondary difmap
_audit_creation_method SHELXL-97
_cell_angle_alpha 90.00
_cell_angle_beta 114.3080(10)
_cell_angle_gamma 90.00
_cell_formula_units_Z 8
_cell_length_a 39.112(3)
_cell_length_b 18.9019(12)
_cell_length_c 27.3436(18)
_cell_measurement_reflns_used 9263
_cell_measurement_temperature 90(2)
_cell_measurement_theta_max 28.30
_cell_measurement_theta_min 2.29
_cell_volume 18423(2)
_computing_cell_refinement 'Bruker SMART'
_computing_data_collection 'Bruker SMART'
_computing_data_reduction 'Bruker SAINT'
_computing_molecular_graphics 'Bruker SHELXTL'
_computing_publication_material 'Bruker SHELXTL'
_computing_structure_refinement 'SHELXL-97 (Sheldrick, 1997)'
_computing_structure_solution 'SHELXS-97 (Sheldrick, 1990)'
_diffrn_ambient_temperature 90(2)
_diffrn_detector_area_resol_mean 8.366
_diffrn_measured_fraction_theta_full 1.000
_diffrn_measured_fraction_theta_max 1.000
_diffrn_measurement_device_type 'CCD area detector'
_diffrn_measurement_method 'phi and omega scans'
_diffrn_radiation_monochromator graphite
_diffrn_radiation_source 'fine-focus sealed tube'
_diffrn_radiation_type MoK\a
_diffrn_radiation_wavelength 0.71073
_diffrn_reflns_av_R_equivalents 0.0420
_diffrn_reflns_av_sigmaI/netI 0.0570
_diffrn_reflns_limit_h_max 44
_diffrn_reflns_limit_h_min -44
_diffrn_reflns_limit_k_max 21
_diffrn_reflns_limit_k_min -12
_diffrn_reflns_limit_l_max 31
_diffrn_reflns_limit_l_min -31
_diffrn_reflns_number 43584
_diffrn_reflns_theta_full 24.00
_diffrn_reflns_theta_max 24.00
_diffrn_reflns_theta_min 1.14
_exptl_absorpt_coefficient_mu 0.593
_exptl_absorpt_correction_T_max 0.8421
_exptl_absorpt_correction_T_min 0.7557
_exptl_absorpt_correction_type empirical
_exptl_crystal_colour green
_exptl_crystal_density_diffrn 1.517
_exptl_crystal_density_method 'not measured'
_exptl_crystal_description prism
_exptl_crystal_F_000 8272
_exptl_crystal_size_max 0.50
_exptl_crystal_size_mid 0.40
_exptl_crystal_size_min 0.30
_platon_squeeze_details
;
;
_refine_diff_density_max 0.949
_refine_diff_density_min -0.370
_refine_diff_density_rms 0.106
_refine_ls_extinction_method none
_refine_ls_goodness_of_fit_ref 0.972
_refine_ls_hydrogen_treatment constr
_refine_ls_matrix_type full
_refine_ls_number_parameters 1413
_refine_ls_number_reflns 14470
_refine_ls_number_restraints 1398
_refine_ls_restrained_S_all 0.987
_refine_ls_R_factor_all 0.0779
_refine_ls_R_factor_gt 0.0555
_refine_ls_shift/su_max 0.001
_refine_ls_shift/su_mean 0.000
_refine_ls_structure_factor_coef Fsqd
_refine_ls_weighting_details 'calc w=1/[\s^2^(Fo^2^)+(0.0961P)^2^+0.0000P] where P=(Fo^2^+2Fc^2^)/3'
_refine_ls_weighting_scheme calc
_refine_ls_wR_factor_gt 0.1429
_refine_ls_wR_factor_ref 0.1528
_reflns_number_gt 9602
_reflns_number_total 14470
_reflns_threshold_expression >2sigma(I)
_cod_data_source_file ja909929s_si_002.cif
_cod_data_source_block 90602saito
_cod_database_code 4101924

loop_
_symmetry_equiv_pos_as_xyz
'x, y, z'
'-x, y, -z+1/2'
'x+1/2, y+1/2, z'
'-x+1/2, y+1/2, -z+1/2'
'-x, -y, -z'
'x, -y, z-1/2'
'-x+1/2, -y+1/2, -z'
'x+1/2, -y+1/2, z-1/2'

loop_
_atom_site_label
_atom_site_type_symbol
_atom_site_fract_x
_atom_site_fract_y
_atom_site_fract_z
_atom_site_U_iso_or_equiv
_atom_site_adp_type
_atom_site_occupancy
_atom_site_symmetry_multiplicity
_atom_site_calc_flag
_atom_site_refinement_flags
_atom_site_disorder_assembly
_atom_site_disorder_group
C1 C 0.24006(12) 0.4241(2) 0.75549(16) 0.0427(10) Uani 1 1 d U . .
C2 C 0.21055(12) 0.3712(2) 0.72985(17) 0.0513(11) Uani 1 1 d U . .
H2 H 0.1934 0.3540 0.7435 0.062 Uiso 1 1 calc R . .
C3 C 0.21216(13) 0.3520(3) 0.68461(18) 0.0554(12) Uani 1 1 d U . .
H3 H 0.1967 0.3176 0.6601 0.067 Uiso 1 1 calc R . .
C4 C 0.24220(11) 0.3932(2) 0.67894(16) 0.0421(10) Uani 1 1 d U . .
C5 C 0.25261(11) 0.3874(2) 0.63635(15) 0.0419(10) Uani 1 1 d U . .
C6 C 0.28448(11) 0.4221(2) 0.63529(15) 0.0366(9) Uani 1 1 d U . .
C7 C 0.29672(12) 0.4197(2) 0.59209(15) 0.0410(10) Uani 1 1 d U . .
H7 H 0.2843 0.3968 0.5584 0.049 Uiso 1 1 calc R . .
C8 C 0.32911(11) 0.4561(2) 0.60865(14) 0.0392(9) Uani 1 1 d U . .
H8 H 0.3441 0.4624 0.5891 0.047 Uiso 1 1 calc R . .
C9 C 0.33707(11) 0.4836(2) 0.66125(15) 0.0376(9) Uani 1 1 d U . .
C10 C 0.36811(11) 0.5185(2) 0.69366(15) 0.0396(9) Uani 1 1 d U . .
C11 C 0.37655(11) 0.5393(2) 0.74809(16) 0.0433(10) Uani 1 1 d U . .
C12 C 0.41088(11) 0.5636(3) 0.78814(16) 0.0497(11) Uani 1 1 d U . .
H12 H 0.4339 0.5694 0.7846 0.060 Uiso 1 1 calc R . .
C13 C 0.40467(12) 0.5771(3) 0.83284(16) 0.0511(11) Uani 1 1 d U . .
H13 H 0.4228 0.5925 0.8667 0.061 Uiso 1 1 calc R . .
C14 C 0.36613(11) 0.5638(2) 0.81930(14) 0.0420(10) Uani 1 1 d U A .
C15 C 0.34519(11) 0.5814(2) 0.84917(14) 0.0407(9) Uani 1 1 d U . .
C16 C 0.30698(10) 0.5888(2) 0.82755(14) 0.0364(9) Uani 1 1 d U A .
C17 C 0.28397(11) 0.6201(2) 0.85157(15) 0.0416(10) Uani 1 1 d U . .
H17 H 0.2919 0.6326 0.8883 0.050 Uiso 1 1 calc R A .
C18 C 0.24935(12) 0.6286(2) 0.81275(15) 0.0426(10) Uani 1 1 d U A .
H18 H 0.2284 0.6488 0.8166 0.051 Uiso 1 1 calc R . .
C19 C 0.25012(11) 0.6010(2) 0.76394(14) 0.0336(9) Uani 1 1 d U . .
C20 C 0.22037(11) 0.6009(2) 0.71076(14) 0.0355(9) Uani 1 1 d U A .
C21 C 0.18441(11) 0.5854(2) 0.70278(14) 0.0377(9) Uani 1 1 d U . .
C22 C 0.17304(12) 0.5497(2) 0.74124(16) 0.0446(10) Uani 1 1 d U A .
H22 H 0.1867 0.5477 0.7791 0.054 Uiso 1 1 calc R . .
C23 C 0.13939(12) 0.5200(3) 0.71255(15) 0.0480(11) Uani 1 1 d U . .
H23 H 0.1251 0.4918 0.7261 0.058 Uiso 1 1 calc R A .
C24 C 0.12904(12) 0.5397(3) 0.65669(15) 0.0453(10) Uani 1 1 d U A .
C25 C 0.09986(12) 0.5073(3) 0.61193(17) 0.0517(11) Uani 1 1 d U . .
C26 C 0.09793(13) 0.5147(3) 0.55993(16) 0.0536(12) Uani 1 1 d U A .
C27 C 0.07669(14) 0.4698(3) 0.51431(18) 0.0682(14) Uani 1 1 d U . .
H27 H 0.0599 0.4330 0.5134 0.082 Uiso 1 1 calc R A .
C28 C 0.08530(14) 0.4900(3) 0.47410(19) 0.0699(14) Uani 1 1 d U A .
H28 H 0.0762 0.4694 0.4394 0.084 Uiso 1 1 calc R . .
C29 C 0.11129(13) 0.5499(3) 0.49307(16) 0.0552(12) Uani 1 1 d U . .
C30 C 0.12694(12) 0.5867(3) 0.46444(15) 0.0477(10) Uani 1 1 d U A .
C31 C 0.14996(11) 0.6477(2) 0.48304(14) 0.0427(10) Uani 1 1 d U . .
C32 C 0.16817(11) 0.6861(2) 0.45585(15) 0.0449(10) Uani 1 1 d U A .
H32 H 0.1682 0.6746 0.4220 0.054 Uiso 1 1 calc R . .
C33 C 0.18532(12) 0.7415(3) 0.48683(15) 0.0470(10) Uani 1 1 d U . .
H33 H 0.1997 0.7767 0.4790 0.056 Uiso 1 1 calc R A .
C34 C 0.17803(11) 0.7378(2) 0.53384(15) 0.0413(10) Uani 1 1 d U A .
C35 C 0.18767(12) 0.7879(2) 0.57528(15) 0.0445(10) Uani 1 1 d U . .
C36 C 0.17566(12) 0.7850(2) 0.61737(16) 0.0448(10) Uani 1 1 d U A .
C37 C 0.17986(13) 0.8395(3) 0.65614(16) 0.0490(11) Uani 1 1 d U . .
H37 H 0.1939 0.8820 0.6613 0.059 Uiso 1 1 calc R A .
C38 C 0.15968(12) 0.8178(3) 0.68402(17) 0.0509(11) Uani 1 1 d U A .
H38 H 0.1575 0.8421 0.7130 0.061 Uiso 1 1 calc R . .
C39 C 0.14265(12) 0.7523(2) 0.66197(15) 0.0440(10) Uani 1 1 d U . .
C40 C 0.11175(11) 0.7177(3) 0.66693(16) 0.0454(10) Uani 1 1 d U A .
C41 C 0.23181(12) 0.3366(2) 0.59153(16) 0.0427(10) Uani 1 1 d U . .
C42 C 0.19534(13) 0.3475(3) 0.55444(19) 0.0610(13) Uani 1 1 d U . .
C43 C 0.17720(14) 0.3001(3) 0.5126(2) 0.0645(14) Uani 1 1 d U . .
C44 C 0.19497(14) 0.2414(3) 0.50798(17) 0.0544(12) Uani 1 1 d U . .
C45 C 0.23112(13) 0.2288(2) 0.54292(16) 0.0447(10) Uani 1 1 d U . .
C46 C 0.24894(12) 0.2755(2) 0.58450(16) 0.0422(10) Uani 1 1 d U . .
C47 C 0.39722(12) 0.5368(2) 0.67321(15) 0.0428(10) Uani 1 1 d U . .
C48 C 0.39057(13) 0.5908(3) 0.63558(17) 0.0506(11) Uani 1 1 d U . .
C49 C 0.41668(14) 0.6112(3) 0.61681(19) 0.0583(12) Uani 1 1 d U . .
C50 C 0.45050(13) 0.5772(3) 0.63464(19) 0.0571(12) Uani 1 1 d U . .
C51 C 0.45787(13) 0.5213(3) 0.6708(2) 0.0578(12) Uani 1 1 d U . .
C52 C 0.43098(12) 0.5034(3) 0.68916(17) 0.0477(11) Uani 1 1 d U . .
C53 C 0.3651(2) 0.6068(4) 0.90635(17) 0.0427(19) Uani 0.591(7) 1 d PGU A 1
C54 C 0.3771(3) 0.6762(3) 0.9192(2) 0.050(2) Uani 0.591(7) 1 d PGU A 1
C55 C 0.3978(2) 0.6953(3) 0.9724(3) 0.057(2) Uani 0.591(7) 1 d PGU A 1
C56 C 0.4065(2) 0.6450(4) 1.01276(18) 0.060(2) Uani 0.591(7) 1 d PGU A 1
C57 C 0.3944(2) 0.5755(4) 0.99994(19) 0.066(2) Uani 0.591(7) 1 d PGU A 1
C58 C 0.3737(2) 0.5564(3) 0.9467(2) 0.057(2) Uani 0.591(7) 1 d PGU A 1
F11 F 0.3714(3) 0.7232(5) 0.8837(3) 0.087(2) Uani 0.591(7) 1 d PU A 1
F12 F 0.40983(19) 0.7601(3) 0.9863(2) 0.085(2) Uani 0.591(7) 1 d PU A 1
F13 F 0.4266(2) 0.6617(4) 1.0641(2) 0.091(2) Uani 0.591(7) 1 d PU A 1
F14 F 0.3997(3) 0.5295(4) 1.0392(2) 0.126(3) Uani 0.591(7) 1 d PU A 1
F15 F 0.3608(2) 0.4908(4) 0.9343(2) 0.090(2) Uani 0.591(7) 1 d PU A 1
C53B C 0.3694(3) 0.5897(6) 0.9077(3) 0.041(2) Uani 0.409(7) 1 d PGU A 2
C54B C 0.3744(4) 0.6579(5) 0.9284(4) 0.050(2) Uani 0.409(7) 1 d PGU A 2
C55B C 0.3961(4) 0.6693(5) 0.9826(4) 0.061(3) Uani 0.409(7) 1 d PGU A 2
C56B C 0.4129(3) 0.6124(6) 1.0162(3) 0.064(3) Uani 0.409(7) 1 d PGU A 2
C57B C 0.4079(3) 0.5442(5) 0.9955(3) 0.070(3) Uani 0.409(7) 1 d PGU A 2
C58B C 0.3862(3) 0.5328(5) 0.9412(3) 0.058(3) Uani 0.409(7) 1 d PGU A 2
F11B F 0.3578(3) 0.7163(6) 0.8946(4) 0.065(3) Uani 0.409(7) 1 d PU A 2
F12B F 0.3981(3) 0.7287(7) 1.0041(5) 0.123(4) Uani 0.409(7) 1 d PU A 2
F13B F 0.4318(3) 0.6166(7) 1.0693(4) 0.101(3) Uani 0.409(7) 1 d PU A 2
F14B F 0.4236(3) 0.4910(6) 1.0284(3) 0.109(3) Uani 0.409(7) 1 d PU A 2
F15B F 0.3825(3) 0.4707(5) 0.9251(3) 0.079(3) Uani 0.409(7) 1 d PU A 2
C59 C 0.23239(10) 0.6062(2) 0.66594(14) 0.0352(9) Uani 1 1 d U . .
C60 C 0.25876(11) 0.6547(2) 0.66639(14) 0.0380(9) Uani 1 1 d U A .
C61 C 0.27314(12) 0.6572(2) 0.62747(16) 0.0450(10) Uani 1 1 d U . .
C62 C 0.25913(13) 0.6116(3) 0.58526(16) 0.0492(11) Uani 1 1 d U A .
C63 C 0.23232(13) 0.5628(3) 0.58189(15) 0.0485(11) Uani 1 1 d U . .
C64 C 0.21994(12) 0.5585(2) 0.62265(15) 0.0429(10) Uani 1 1 d U A .
C65 C 0.07478(13) 0.4561(3) 0.62212(16) 0.0528(11) Uani 1 1 d U A .
C66 C 0.07996(15) 0.3842(3) 0.6195(2) 0.0663(14) Uani 1 1 d U . .
C67 C 0.05663(16) 0.3368(3) 0.6280(2) 0.0740(15) Uani 1 1 d U A .
C68 C 0.02782(15) 0.3590(3) 0.6409(2) 0.0686(14) Uani 1 1 d U . .
C69 C 0.02235(13) 0.4296(3) 0.64316(18) 0.0572(12) Uani 1 1 d U A .
C70 C 0.04560(13) 0.4763(3) 0.63407(16) 0.0511(11) Uani 1 1 d U . .
C71 C 0.11603(18) 0.5658(3) 0.40650(15) 0.0464(16) Uani 0.755(10) 1 d PGU A 3
C72 C 0.08603(16) 0.5984(3) 0.36541(19) 0.0471(17) Uani 0.755(10) 1 d PGU A 3
C73 C 0.07187(14) 0.5701(3) 0.31394(16) 0.0506(16) Uani 0.755(10) 1 d PGU A 3
C74 C 0.08771(16) 0.5092(3) 0.30356(14) 0.0516(16) Uani 0.755(10) 1 d PGU A 3
C75 C 0.11771(16) 0.4767(3) 0.34465(18) 0.0570(16) Uani 0.755(10) 1 d PGU A 3
C76 C 0.13187(16) 0.5050(3) 0.39612(16) 0.0523(16) Uani 0.755(10) 1 d PGU A 3
F26 F 0.0704(2) 0.6554(4) 0.3737(3) 0.0635(19) Uani 0.755(10) 1 d PU A 3
F27 F 0.04363(13) 0.5988(4) 0.27456(17) 0.0690(16) Uani 0.755(10) 1 d PU A 3
F28 F 0.07446(15) 0.4802(4) 0.25509(15) 0.0651(16) Uani 0.755(10) 1 d PU A 3
F29 F 0.13249(18) 0.4170(3) 0.3347(2) 0.0819(17) Uani 0.755(10) 1 d PU A 3
F30 F 0.1630(2) 0.4745(4) 0.4362(3) 0.074(2) Uani 0.755(10) 1 d PU A 3
C71B C 0.1198(7) 0.5449(11) 0.4105(6) 0.048(3) Uani 0.245(10) 1 d PGU A 4
C72B C 0.0923(6) 0.5752(9) 0.3651(7) 0.041(3) Uani 0.245(10) 1 d PGU A 4
C73B C 0.0822(5) 0.5431(10) 0.3153(6) 0.044(3) Uani 0.245(10) 1 d PGU A 4
C74B C 0.0996(6) 0.4808(10) 0.3110(6) 0.053(3) Uani 0.245(10) 1 d PGU A 4
C75B C 0.1271(6) 0.4505(10) 0.3565(8) 0.061(3) Uani 0.245(10) 1 d PGU A 4
C76B C 0.1372(6) 0.4825(11) 0.4063(7) 0.064(3) Uani 0.245(10) 1 d PGU A 4
F26B F 0.0753(7) 0.6337(12) 0.3685(10) 0.052(5) Uani 0.245(10) 1 d PU A 4
F27B F 0.0543(5) 0.5647(10) 0.2720(6) 0.072(4) Uani 0.245(10) 1 d PU A 4
F28B F 0.0907(5) 0.4451(9) 0.2650(6) 0.061(4) Uani 0.245(10) 1 d PU A 4
F29B F 0.1487(6) 0.3966(11) 0.3545(8) 0.089(5) Uani 0.245(10) 1 d PU A 4
F30B F 0.1549(7) 0.4544(13) 0.4404(11) 0.067(5) Uani 0.245(10) 1 d PU A 4
C77 C 0.20833(14) 0.8531(2) 0.57204(15) 0.0462(10) Uani 1 1 d U A .
C78 C 0.19012(17) 0.9086(3) 0.53899(18) 0.0628(13) Uani 1 1 d U . .
C79 C 0.20898(19) 0.9719(3) 0.54022(19) 0.0698(14) Uani 1 1 d U A .
C80 C 0.24534(19) 0.9794(3) 0.5723(2) 0.0656(14) Uani 1 1 d U . .
C81 C 0.26429(16) 0.9259(3) 0.6052(2) 0.0572(12) Uani 1 1 d U A .
C82 C 0.24577(13) 0.8639(2) 0.60604(18) 0.0456(10) Uani 1 1 d U . .
C83 C 0.10105(11) 0.7425(2) 0.71148(15) 0.0445(10) Uani 1 1 d U . .
C84 C 0.06601(12) 0.7718(3) 0.69904(17) 0.0523(11) Uani 1 1 d U A .
C85 C 0.05534(12) 0.7979(3) 0.73707(19) 0.0543(12) Uani 1 1 d U . .
C86 C 0.07980(13) 0.7940(3) 0.79011(18) 0.0556(12) Uani 1 1 d U A .
C87 C 0.11483(14) 0.7645(3) 0.80457(18) 0.0596(12) Uani 1 1 d U . .
C88 C 0.12528(12) 0.7407(3) 0.76514(17) 0.0527(11) Uani 1 1 d U A .
Cu1 Cu 0.298954(12) 0.50338(3) 0.734344(17) 0.03461(15) Uani 1 1 d . . .
Cu2 Cu 0.144492(13) 0.64126(3) 0.588045(17) 0.03988(16) Uani 1 1 d . . .
F1 F 0.17555(7) 0.40304(18) 0.55755(12) 0.0886(11) Uani 1 1 d . . .
F2 F 0.14249(8) 0.3138(2) 0.47694(14) 0.1050(13) Uani 1 1 d . . .
F3 F 0.17721(8) 0.19500(15) 0.46763(10) 0.0688(8) Uani 1 1 d . . .
F4 F 0.24937(8) 0.17056(13) 0.53806(10) 0.0622(7) Uani 1 1 d . . .
F5 F 0.28395(7) 0.26139(13) 0.61900(9) 0.0536(6) Uani 1 1 d . . .
F6 F 0.35762(8) 0.62506(16) 0.61731(11) 0.0669(8) Uani 1 1 d . . .
F7 F 0.40966(9) 0.66346(18) 0.58183(12) 0.0822(9) Uani 1 1 d . . .
F8 F 0.47639(8) 0.59526(19) 0.61755(12) 0.0849(10) Uani 1 1 d . . .
F9 F 0.49082(8) 0.48935(19) 0.68842(13) 0.0857(10) Uani 1 1 d . . .
F10 F 0.43946(7) 0.45135(15) 0.72574(10) 0.0605(7) Uani 1 1 d . . .
F16 F 0.27215(6) 0.70288(12) 0.70616(9) 0.0442(6) Uani 1 1 d . . .
F17 F 0.29934(8) 0.70367(14) 0.63012(11) 0.0627(7) Uani 1 1 d . A .
F18 F 0.27162(8) 0.61384(15) 0.54624(9) 0.0653(8) Uani 1 1 d . . .
F19 F 0.21951(7) 0.51702(15) 0.54115(9) 0.0615(7) Uani 1 1 d . A .
F20 F 0.19671(7) 0.50743(14) 0.62016(9) 0.0493(6) Uani 1 1 d . . .
F21 F 0.10755(10) 0.36014(18) 0.60792(14) 0.0912(10) Uani 1 1 d . A .
F22 F 0.06218(11) 0.2658(2) 0.62426(18) 0.1138(13) Uani 1 1 d . . .
F23 F 0.00574(9) 0.31251(19) 0.65097(15) 0.0967(11) Uani 1 1 d . A .
F24 F -0.00557(8) 0.45228(19) 0.65501(12) 0.0829(10) Uani 1 1 d . . .
F25 F 0.03941(8) 0.54622(18) 0.63702(11) 0.0712(8) Uani 1 1 d . A .
F31 F 0.15467(11) 0.90198(18) 0.50528(11) 0.0939(11) Uani 1 1 d . A .
F32 F 0.18879(13) 1.02693(19) 0.50953(12) 0.1135(14) Uani 1 1 d . . .
F33 F 0.26316(11) 1.04016(16) 0.57342(13) 0.0914(11) Uani 1 1 d . A .
F34 F 0.30080(9) 0.93371(15) 0.63845(14) 0.0757(9) Uani 1 1 d . . .
F35 F 0.26467(7) 0.81516(14) 0.64179(12) 0.0610(7) Uani 1 1 d . A .
F36 F 0.04174(7) 0.77660(16) 0.64760(10) 0.0658(8) Uani 1 1 d . . .
F37 F 0.02174(7) 0.82799(18) 0.72328(11) 0.0764(9) Uani 1 1 d . A .
F38 F 0.06963(8) 0.81809(17) 0.82805(11) 0.0749(9) Uani 1 1 d . . .
F39 F 0.13815(8) 0.75979(19) 0.85598(10) 0.0814(9) Uani 1 1 d . A .
F40 F 0.15966(7) 0.71262(17) 0.77981(9) 0.0668(8) Uani 1 1 d . . .
N1 N 0.25828(9) 0.43674(17) 0.72130(12) 0.0376(8) Uani 1 1 d . A .
N2 N 0.30796(9) 0.46275(18) 0.67523(12) 0.0372(8) Uani 1 1 d . A .
N3 N 0.34956(9) 0.5390(2) 0.76762(12) 0.0421(8) Uani 1 1 d . A .
N4 N 0.28455(9) 0.57681(17) 0.77396(11) 0.0356(8) Uani 1 1 d . A .
N5 N 0.15449(9) 0.58364(18) 0.65261(12) 0.0385(8) Uani 1 1 d . A .
N6 N 0.11720(9) 0.5633(2) 0.54493(12) 0.0472(9) Uani 1 1 d . A .
N7 N 0.15689(9) 0.6783(2) 0.53064(12) 0.0412(8) Uani 1 1 d . A .
N8 N 0.15382(9) 0.73255(19) 0.62255(12) 0.0405(8) Uani 1 1 d . A .
O1 O 0.24905(8) 0.45192(15) 0.79953(10) 0.0432(7) Uani 1 1 d . . .
O2 O 0.09180(8) 0.67406(18) 0.63533(11) 0.0527(8) Uani 1 1 d . . .

loop_
_atom_site_aniso_label
_atom_site_aniso_U_11
_atom_site_aniso_U_22
_atom_site_aniso_U_33
_atom_site_aniso_U_23
_atom_site_aniso_U_13
_atom_site_aniso_U_12
C1 0.053(3) 0.051(3) 0.040(2) -0.004(2) 0.034(2) -0.004(2)
C2 0.054(3) 0.061(3) 0.053(2) -0.014(2) 0.035(2) -0.015(2)
C3 0.059(3) 0.065(3) 0.053(3) -0.020(2) 0.034(2) -0.020(2)
C4 0.041(2) 0.050(3) 0.039(2) -0.007(2) 0.0205(18) -0.005(2)
C5 0.042(2) 0.054(2) 0.035(2) -0.0073(19) 0.0215(17) -0.001(2)
C6 0.040(2) 0.042(2) 0.032(2) -0.0073(18) 0.0182(18) 0.0001(19)
C7 0.050(2) 0.048(2) 0.032(2) -0.0058(18) 0.0239(19) 0.001(2)
C8 0.040(2) 0.054(3) 0.030(2) -0.0031(18) 0.0213(18) 0.003(2)
C9 0.039(2) 0.050(2) 0.0313(19) -0.0035(18) 0.0218(17) 0.0003(19)
C10 0.041(2) 0.053(2) 0.034(2) -0.0026(18) 0.0250(18) -0.0011(19)
C11 0.038(2) 0.062(3) 0.036(2) 0.0023(19) 0.0211(18) -0.001(2)
C12 0.034(2) 0.082(3) 0.038(2) -0.005(2) 0.0197(18) -0.007(2)
C13 0.039(2) 0.080(3) 0.033(2) -0.007(2) 0.0141(18) -0.009(2)
C14 0.037(2) 0.066(3) 0.0237(19) -0.0051(18) 0.0133(17) -0.005(2)
C15 0.047(2) 0.055(2) 0.0263(18) -0.0023(17) 0.0208(17) -0.006(2)
C16 0.037(2) 0.050(2) 0.0263(19) -0.0038(17) 0.0164(17) -0.0069(19)
C17 0.045(2) 0.058(3) 0.0273(19) -0.0104(18) 0.0198(18) -0.010(2)
C18 0.045(2) 0.057(3) 0.035(2) -0.0111(19) 0.0256(19) -0.004(2)
C19 0.040(2) 0.040(2) 0.0259(18) -0.0049(16) 0.0178(17) -0.0050(18)
C20 0.041(2) 0.042(2) 0.0273(18) -0.0065(17) 0.0178(17) -0.0007(18)
C21 0.044(2) 0.050(2) 0.0224(19) -0.0065(17) 0.0168(17) -0.0007(19)
C22 0.048(2) 0.062(3) 0.031(2) -0.0119(19) 0.0237(19) -0.009(2)
C23 0.048(2) 0.074(3) 0.031(2) -0.011(2) 0.0243(19) -0.015(2)
C24 0.045(2) 0.063(3) 0.032(2) -0.013(2) 0.0196(19) -0.008(2)
C25 0.049(2) 0.071(3) 0.036(2) -0.009(2) 0.0181(19) -0.015(2)
C26 0.052(3) 0.075(3) 0.034(2) -0.017(2) 0.018(2) -0.023(2)
C27 0.074(3) 0.090(3) 0.041(2) -0.019(2) 0.023(2) -0.035(3)
C28 0.073(3) 0.099(4) 0.042(2) -0.025(2) 0.027(2) -0.041(3)
C29 0.053(3) 0.083(3) 0.030(2) -0.019(2) 0.018(2) -0.015(2)
C30 0.045(2) 0.072(3) 0.0276(19) -0.011(2) 0.0162(18) -0.005(2)
C31 0.041(2) 0.059(3) 0.0241(19) -0.0115(19) 0.0104(17) 0.001(2)
C32 0.050(2) 0.060(3) 0.027(2) -0.0052(19) 0.0185(18) -0.001(2)
C33 0.059(3) 0.057(3) 0.032(2) -0.002(2) 0.025(2) 0.005(2)
C34 0.042(2) 0.051(3) 0.032(2) -0.0025(19) 0.0169(18) 0.004(2)
C35 0.055(2) 0.050(2) 0.036(2) -0.0025(19) 0.0259(19) 0.004(2)
C36 0.051(2) 0.054(3) 0.034(2) -0.0073(19) 0.0226(19) 0.004(2)
C37 0.061(3) 0.054(3) 0.040(2) -0.010(2) 0.029(2) -0.004(2)
C38 0.059(3) 0.062(3) 0.041(2) -0.014(2) 0.030(2) -0.001(2)
C39 0.047(2) 0.059(3) 0.032(2) -0.0090(19) 0.0219(18) -0.002(2)
C40 0.034(2) 0.068(3) 0.033(2) -0.013(2) 0.0129(18) 0.005(2)
C41 0.046(2) 0.054(3) 0.038(2) -0.0165(19) 0.0272(19) -0.012(2)
C42 0.050(3) 0.076(3) 0.062(3) -0.036(3) 0.028(2) -0.015(3)
C43 0.055(3) 0.085(4) 0.056(3) -0.038(3) 0.025(2) -0.008(3)
C44 0.069(3) 0.065(3) 0.040(2) -0.023(2) 0.033(2) -0.019(3)
C45 0.066(3) 0.042(2) 0.038(2) -0.0081(19) 0.033(2) -0.010(2)
C46 0.055(3) 0.046(2) 0.036(2) -0.0005(19) 0.028(2) -0.008(2)
C47 0.047(2) 0.055(3) 0.035(2) -0.0020(19) 0.0257(18) -0.001(2)
C48 0.055(3) 0.058(3) 0.048(2) 0.006(2) 0.029(2) 0.009(2)
C49 0.068(3) 0.069(3) 0.055(3) 0.011(2) 0.043(2) -0.001(3)
C50 0.054(3) 0.080(3) 0.057(3) -0.001(2) 0.043(2) -0.006(3)
C51 0.045(3) 0.075(3) 0.062(3) 0.001(3) 0.030(2) 0.005(2)
C52 0.043(2) 0.064(3) 0.045(2) 0.000(2) 0.026(2) 0.000(2)
C53 0.042(3) 0.060(4) 0.028(3) -0.002(3) 0.017(3) -0.004(3)
C54 0.058(4) 0.068(4) 0.031(3) -0.004(3) 0.024(3) -0.014(4)
C55 0.068(4) 0.070(4) 0.036(3) -0.013(3) 0.024(3) -0.013(4)
C56 0.073(4) 0.079(4) 0.028(3) -0.008(3) 0.021(3) -0.005(4)
C57 0.091(4) 0.080(4) 0.030(3) 0.004(3) 0.028(3) 0.003(4)
C58 0.072(4) 0.070(4) 0.031(3) 0.000(3) 0.022(3) -0.004(3)
F11 0.124(6) 0.078(4) 0.057(3) -0.011(3) 0.036(4) -0.028(4)
F12 0.114(4) 0.088(4) 0.048(3) -0.038(3) 0.027(3) -0.050(3)
F13 0.120(5) 0.106(5) 0.024(3) -0.013(3) 0.006(3) -0.024(4)
F14 0.180(6) 0.137(5) 0.045(3) 0.023(3) 0.029(3) 0.004(5)
F15 0.137(5) 0.078(4) 0.047(3) 0.016(3) 0.028(3) -0.020(4)
C53B 0.044(4) 0.060(4) 0.030(4) -0.003(3) 0.025(3) 0.001(4)
C54B 0.054(4) 0.065(4) 0.032(4) -0.008(4) 0.018(3) -0.004(4)
C55B 0.069(4) 0.072(5) 0.039(4) -0.015(4) 0.019(4) -0.012(4)
C56B 0.075(4) 0.081(5) 0.033(4) -0.010(4) 0.020(4) -0.004(4)
C57B 0.080(5) 0.091(5) 0.041(4) 0.006(4) 0.026(4) 0.008(4)
C58B 0.065(5) 0.079(5) 0.036(4) 0.003(4) 0.027(4) 0.008(4)
F11B 0.050(4) 0.061(5) 0.069(5) -0.031(4) 0.008(4) 0.005(4)
F12B 0.118(6) 0.127(6) 0.100(6) -0.046(5) 0.019(5) -0.008(5)
F13B 0.105(5) 0.122(7) 0.049(4) -0.022(5) 0.004(4) 0.003(6)
F14B 0.108(6) 0.156(7) 0.057(4) 0.037(5) 0.028(4) 0.012(5)
F15B 0.081(5) 0.089(5) 0.058(4) 0.035(4) 0.019(4) -0.002(4)
C59 0.037(2) 0.048(2) 0.0228(18) -0.0007(17) 0.0145(16) 0.0084(19)
C60 0.048(2) 0.042(2) 0.029(2) 0.0029(18) 0.0209(18) 0.0101(19)
C61 0.053(2) 0.052(3) 0.041(2) 0.011(2) 0.031(2) 0.013(2)
C62 0.070(3) 0.057(3) 0.035(2) 0.013(2) 0.036(2) 0.021(2)
C63 0.060(3) 0.062(3) 0.026(2) -0.0028(19) 0.0210(19) 0.020(2)
C64 0.041(2) 0.058(3) 0.032(2) -0.0021(19) 0.0159(18) 0.011(2)
C65 0.055(3) 0.069(3) 0.032(2) -0.011(2) 0.015(2) -0.019(2)
C66 0.057(3) 0.085(4) 0.059(3) -0.005(3) 0.027(2) -0.016(3)
C67 0.067(3) 0.068(4) 0.073(3) 0.007(3) 0.014(3) -0.013(3)
C68 0.051(3) 0.080(4) 0.065(3) 0.015(3) 0.013(2) -0.020(3)
C69 0.043(3) 0.083(4) 0.042(2) 0.012(2) 0.014(2) -0.009(3)
C70 0.051(3) 0.066(3) 0.034(2) 0.006(2) 0.015(2) -0.011(2)
C71 0.050(3) 0.059(4) 0.031(3) -0.007(3) 0.017(2) -0.008(3)
C72 0.048(3) 0.058(4) 0.037(3) -0.004(3) 0.019(3) -0.008(3)
C73 0.046(3) 0.071(4) 0.034(3) 0.002(3) 0.015(2) -0.009(3)
C74 0.055(3) 0.072(4) 0.033(3) -0.011(3) 0.023(2) -0.008(3)
C75 0.067(3) 0.074(4) 0.034(3) -0.007(3) 0.026(3) -0.001(3)
C76 0.064(3) 0.066(4) 0.026(3) -0.006(3) 0.017(2) -0.001(3)
F26 0.063(3) 0.080(5) 0.048(2) -0.007(3) 0.024(2) 0.005(3)
F27 0.059(3) 0.106(4) 0.0289(19) 0.005(2) 0.0046(18) 0.002(3)
F28 0.067(3) 0.106(4) 0.0222(19) -0.023(2) 0.0180(19) -0.022(3)
F29 0.101(4) 0.104(4) 0.041(3) -0.025(2) 0.030(3) 0.018(3)
F30 0.087(4) 0.090(5) 0.050(3) -0.021(3) 0.033(3) 0.005(3)
C71B 0.053(4) 0.057(5) 0.033(4) -0.001(4) 0.016(4) -0.007(4)
C72B 0.044(4) 0.048(4) 0.034(3) -0.005(3) 0.019(3) -0.003(3)
C73B 0.048(4) 0.061(5) 0.029(4) -0.005(4) 0.021(4) -0.006(4)
C74B 0.062(5) 0.071(5) 0.032(4) -0.004(4) 0.024(4) -0.009(4)
C75B 0.074(5) 0.072(5) 0.041(5) -0.009(5) 0.026(4) 0.003(5)
C76B 0.071(5) 0.070(5) 0.047(5) -0.012(5) 0.019(4) -0.001(5)
F26B 0.054(7) 0.048(8) 0.043(7) 0.010(6) 0.009(5) 0.003(6)
F27B 0.078(7) 0.083(7) 0.042(5) -0.005(6) 0.012(5) -0.004(6)
F28B 0.064(6) 0.078(7) 0.045(5) -0.023(5) 0.026(5) -0.019(5)
F29B 0.103(8) 0.095(8) 0.068(8) -0.023(6) 0.034(6) 0.016(7)
F30B 0.077(8) 0.069(8) 0.050(7) -0.015(6) 0.021(6) -0.008(6)
C77 0.074(3) 0.045(2) 0.030(2) -0.0010(18) 0.031(2) 0.001(2)
C78 0.100(4) 0.062(3) 0.027(2) 0.000(2) 0.027(3) 0.000(3)
C79 0.125(4) 0.056(3) 0.034(2) 0.014(2) 0.039(3) 0.000(3)
C80 0.113(4) 0.054(3) 0.053(3) 0.001(2) 0.058(3) -0.008(3)
C81 0.083(3) 0.051(3) 0.059(3) -0.009(2) 0.052(3) -0.001(3)
C82 0.065(3) 0.034(2) 0.058(3) -0.001(2) 0.045(2) 0.002(2)
C83 0.036(2) 0.069(3) 0.032(2) -0.0135(19) 0.0171(17) -0.009(2)
C84 0.042(2) 0.076(3) 0.042(2) -0.019(2) 0.020(2) -0.012(2)
C85 0.036(2) 0.078(3) 0.061(3) -0.016(2) 0.033(2) -0.007(2)
C86 0.055(3) 0.078(3) 0.049(2) -0.019(2) 0.037(2) -0.010(2)
C87 0.058(3) 0.087(3) 0.038(2) -0.010(2) 0.025(2) -0.005(3)
C88 0.046(3) 0.075(3) 0.044(2) -0.008(2) 0.026(2) 0.001(2)
Cu1 0.0363(3) 0.0479(3) 0.0250(2) -0.0050(2) 0.0181(2) -0.0028(2)
Cu2 0.0390(3) 0.0584(3) 0.0248(2) -0.0097(2) 0.0157(2) -0.0058(2)
F1 0.0457(16) 0.115(3) 0.091(2) -0.071(2) 0.0135(15) 0.0060(17)
F2 0.0530(18) 0.140(3) 0.099(2) -0.081(2) 0.0084(17) 0.0004(19)
F3 0.086(2) 0.0745(19) 0.0478(15) -0.0328(14) 0.0291(14) -0.0184(16)
F4 0.100(2) 0.0375(14) 0.0538(15) -0.0026(12) 0.0369(15) -0.0002(14)
F5 0.0698(18) 0.0480(15) 0.0419(14) 0.0063(11) 0.0218(13) 0.0057(13)
F6 0.0684(18) 0.078(2) 0.0672(17) 0.0227(15) 0.0408(15) 0.0224(16)
F7 0.099(2) 0.086(2) 0.080(2) 0.0289(18) 0.0555(18) 0.0001(18)
F8 0.078(2) 0.119(3) 0.084(2) 0.0055(19) 0.0598(18) -0.0179(19)
F9 0.0519(17) 0.123(3) 0.098(2) 0.024(2) 0.0468(17) 0.0232(18)
F10 0.0521(16) 0.0696(18) 0.0659(17) 0.0188(15) 0.0306(13) 0.0083(13)
F16 0.0557(14) 0.0433(14) 0.0434(13) -0.0019(11) 0.0302(11) -0.0016(11)
F17 0.095(2) 0.0475(16) 0.0801(18) 0.0085(14) 0.0707(17) 0.0059(15)
F18 0.103(2) 0.0711(19) 0.0483(14) 0.0186(13) 0.0577(15) 0.0323(16)
F19 0.0715(17) 0.087(2) 0.0270(12) -0.0131(13) 0.0208(12) 0.0192(15)
F20 0.0512(14) 0.0628(17) 0.0361(13) -0.0204(12) 0.0199(11) -0.0028(13)
F21 0.099(2) 0.083(2) 0.106(3) -0.0088(19) 0.057(2) -0.0070(19)
F22 0.106(3) 0.078(3) 0.150(4) 0.011(2) 0.044(3) -0.012(2)
F23 0.076(2) 0.090(2) 0.118(3) 0.035(2) 0.0339(19) -0.0230(19)
F24 0.0589(18) 0.114(3) 0.085(2) 0.0340(19) 0.0386(16) -0.0066(18)
F25 0.0659(18) 0.093(2) 0.0659(18) 0.0019(16) 0.0388(15) -0.0124(17)
F31 0.127(3) 0.091(2) 0.0336(15) 0.0095(15) 0.0028(18) 0.003(2)
F32 0.194(4) 0.075(2) 0.0514(18) 0.0307(17) 0.031(2) 0.007(2)
F33 0.176(3) 0.0477(18) 0.092(2) -0.0042(16) 0.097(2) -0.025(2)
F34 0.086(2) 0.0562(18) 0.111(2) -0.0136(17) 0.067(2) -0.0159(16)
F35 0.0548(16) 0.0451(15) 0.093(2) 0.0048(15) 0.0402(15) 0.0024(13)
F36 0.0431(14) 0.103(2) 0.0484(15) -0.0181(15) 0.0163(12) 0.0043(15)
F37 0.0506(16) 0.112(2) 0.0793(19) -0.0235(18) 0.0401(15) -0.0014(17)
F38 0.0799(19) 0.109(2) 0.0595(16) -0.0256(16) 0.0524(15) -0.0085(18)
F39 0.081(2) 0.131(3) 0.0351(15) -0.0178(16) 0.0267(14) 0.0044(19)
F40 0.0526(16) 0.112(2) 0.0360(13) -0.0117(14) 0.0187(12) 0.0140(16)
N1 0.0423(19) 0.044(2) 0.0352(18) -0.0064(16) 0.0246(16) -0.0049(16)
N2 0.0378(18) 0.048(2) 0.0311(17) -0.0032(16) 0.0192(15) 0.0006(16)
N3 0.0409(19) 0.063(2) 0.0284(17) -0.0038(16) 0.0202(15) -0.0022(18)
N4 0.042(2) 0.044(2) 0.0250(16) -0.0055(14) 0.0188(15) -0.0059(16)
N5 0.0417(19) 0.050(2) 0.0305(17) -0.0111(15) 0.0214(16) -0.0078(17)
N6 0.042(2) 0.072(3) 0.0294(18) -0.0117(17) 0.0163(16) -0.0111(19)
N7 0.0410(19) 0.059(2) 0.0280(17) -0.0086(16) 0.0184(15) 0.0007(18)
N8 0.0422(19) 0.053(2) 0.0308(17) -0.0096(16) 0.0197(15) -0.0003(17)
O1 0.0573(18) 0.0481(18) 0.0333(15) -0.0031(13) 0.0278(14) -0.0075(14)
O2 0.0425(17) 0.079(2) 0.0371(16) -0.0165(16) 0.0167(14) -0.0012(16)

loop_
_atom_type_symbol
_atom_type_description
_atom_type_scat_dispersion_real
_atom_type_scat_dispersion_imag
_atom_type_scat_source
C C 0.0033 0.0016 'International Tables Vol C Tables 4.2.6.8 and 6.1.1.4'
H H 0.0000 0.0000 'International Tables Vol C Tables 4.2.6.8 and 6.1.1.4'
N N 0.0061 0.0033 'International Tables Vol C Tables 4.2.6.8 and 6.1.1.4'
F F 0.0171 0.0103 'International Tables Vol C Tables 4.2.6.8 and 6.1.1.4'
Cu Cu 0.3201 1.2651 'International Tables Vol C Tables 4.2.6.8 and 6.1.1.4'
O O 0.0106 0.0060 'International Tables Vol C Tables 4.2.6.8 and 6.1.1.4'

loop_
_geom_angle_atom_site_label_1
_geom_angle_atom_site_label_2
_geom_angle_atom_site_label_3
_geom_angle
_geom_angle_site_symmetry_1
_geom_angle_site_symmetry_3
_geom_angle_publ_flag
O1 C1 N1 124.0(4) . . ?
O1 C1 C2 127.8(3) . . ?
N1 C1 C2 108.1(3) . . ?
C3 C2 C1 107.7(4) . . ?
C3 C2 H2 126.1 . . ?
C1 C2 H2 126.1 . . ?
C2 C3 C4 107.6(4) . . ?
C2 C3 H3 126.2 . . ?
C4 C3 H3 126.2 . . ?
N1 C4 C5 125.2(4) . . ?
N1 C4 C3 110.1(3) . . ?
C5 C4 C3 124.7(4) . . ?
C4 C5 C6 122.9(4) . . ?
C4 C5 C41 119.1(4) . . ?
C6 C5 C41 117.6(3) . . ?
N2 C6 C5 124.1(3) . . ?
N2 C6 C7 109.7(3) . . ?
C5 C6 C7 126.2(4) . . ?
C8 C7 C6 106.9(3) . . ?
C8 C7 H7 126.5 . . ?
C6 C7 H7 126.5 . . ?
C7 C8 C9 107.9(3) . . ?
C7 C8 H8 126.0 . . ?
C9 C8 H8 126.0 . . ?
C10 C9 N2 125.0(3) . . ?
C10 C9 C8 127.0(3) . . ?
N2 C9 C8 107.8(3) . . ?
C9 C10 C11 125.1(3) . . ?
C9 C10 C47 119.0(3) . . ?
C11 C10 C47 115.8(3) . . ?
N3 C11 C12 109.8(3) . . ?
N3 C11 C10 121.2(4) . . ?
C12 C11 C10 129.0(4) . . ?
C13 C12 C11 107.0(4) . . ?
C13 C12 H12 126.5 . . ?
C11 C12 H12 126.5 . . ?
C12 C13 C14 107.1(4) . . ?
C12 C13 H13 126.4 . . ?
C14 C13 H13 126.4 . . ?
N3 C14 C15 122.3(3) . . ?
N3 C14 C13 109.3(3) . . ?
C15 C14 C13 127.8(4) . . ?
C16 C15 C14 124.3(3) . . ?
C16 C15 C53B 123.4(5) . . ?
C14 C15 C53B 112.3(6) . . ?
C16 C15 C53 114.8(4) . . ?
C14 C15 C53 119.9(5) . . ?
C53B C15 C53 13.8(6) . . ?
C15 C16 N4 123.0(3) . . ?
C15 C16 C17 128.4(3) . . ?
N4 C16 C17 107.9(3) . . ?
C18 C17 C16 107.7(3) . . ?
C18 C17 H17 126.2 . . ?
C16 C17 H17 126.2 . . ?
C17 C18 C19 106.9(3) . . ?
C17 C18 H18 126.6 . . ?
C19 C18 H18 126.6 . . ?
N4 C19 C20 122.2(3) . . ?
N4 C19 C18 109.6(3) . . ?
C20 C19 C18 128.1(4) . . ?
C21 C20 C19 120.9(3) . . ?
C21 C20 C59 122.6(3) . . ?
C19 C20 C59 115.7(3) . . ?
C20 C21 N5 123.9(3) . . ?
C20 C21 C22 125.6(4) . . ?
N5 C21 C22 108.4(3) . . ?
C23 C22 C21 106.7(4) . . ?
C23 C22 H22 126.7 . . ?
C21 C22 H22 126.7 . . ?
C22 C23 C24 106.7(4) . . ?
C22 C23 H23 126.6 . . ?
C24 C23 H23 126.6 . . ?
N5 C24 C25 123.8(4) . . ?
N5 C24 C23 110.5(3) . . ?
C25 C24 C23 124.8(4) . . ?
C26 C25 C24 121.4(4) . . ?
C26 C25 C65 119.5(4) . . ?
C24 C25 C65 118.5(4) . . ?
N6 C26 C25 124.8(4) . . ?
N6 C26 C27 109.2(4) . . ?
C25 C26 C27 125.9(4) . . ?
C28 C27 C26 106.9(4) . . ?
C28 C27 H27 126.5 . . ?
C26 C27 H27 126.5 . . ?
C27 C28 C29 107.7(4) . . ?
C27 C28 H28 126.2 . . ?
C29 C28 H28 126.2 . . ?
N6 C29 C30 125.2(4) . . ?
N6 C29 C28 107.9(4) . . ?
C30 C29 C28 126.9(4) . . ?
C29 C30 C31 125.2(4) . . ?
C29 C30 C71 117.8(4) . . ?
C31 C30 C71 116.8(4) . . ?
C29 C30 C71B 109.1(10) . . ?
C31 C30 C71B 125.3(10) . . ?
C71 C30 C71B 15.3(7) . . ?
N7 C31 C32 110.0(4) . . ?
N7 C31 C30 122.7(4) . . ?
C32 C31 C30 127.3(3) . . ?
C33 C32 C31 107.2(4) . . ?
C33 C32 H32 126.4 . . ?
C31 C32 H32 126.4 . . ?
C32 C33 C34 107.3(4) . . ?
C32 C33 H33 126.4 . . ?
C34 C33 H33 126.4 . . ?
N7 C34 C35 123.8(4) . . ?
N7 C34 C33 108.6(4) . . ?
C35 C34 C33 127.4(4) . . ?
C34 C35 C36 124.3(4) . . ?
C34 C35 C77 118.7(3) . . ?
C36 C35 C77 116.6(4) . . ?
N8 C36 C35 123.3(4) . . ?
N8 C36 C37 109.4(3) . . ?
C35 C36 C37 126.8(4) . . ?
C38 C37 C36 106.2(4) . . ?
C38 C37 H37 126.9 . . ?
C36 C37 H37 126.9 . . ?
C37 C38 C39 107.7(4) . . ?
C37 C38 H38 126.2 . . ?
C39 C38 H38 126.2 . . ?
N8 C39 C38 109.0(4) . . ?
N8 C39 C40 120.4(4) . . ?
C38 C39 C40 128.8(4) . . ?
O2 C40 C39 124.3(4) . . ?
O2 C40 C83 118.1(4) . . ?
C39 C40 C83 117.3(4) . . ?
C42 C41 C46 115.7(4) . . ?
C42 C41 C5 123.4(4) . . ?
C46 C41 C5 120.9(4) . . ?
F1 C42 C41 121.6(4) . . ?
F1 C42 C43 116.6(4) . . ?
C41 C42 C43 121.8(5) . . ?
F2 C43 C44 120.2(4) . . ?
F2 C43 C42 119.8(5) . . ?
C44 C43 C42 120.0(5) . . ?
C43 C44 F3 120.0(5) . . ?
C43 C44 C45 120.4(4) . . ?
F3 C44 C45 119.5(4) . . ?
F4 C45 C44 120.9(4) . . ?
F4 C45 C46 119.7(4) . . ?
C44 C45 C46 119.5(4) . . ?
F5 C46 C45 118.7(4) . . ?
F5 C46 C41 118.8(4) . . ?
C45 C46 C41 122.5(4) . . ?
C52 C47 C48 115.9(4) . . ?
C52 C47 C10 123.9(4) . . ?
C48 C47 C10 120.2(4) . . ?
F6 C48 C49 118.3(4) . . ?
F6 C48 C47 119.1(4) . . ?
C49 C48 C47 122.6(4) . . ?
F7 C49 C50 119.4(4) . . ?
F7 C49 C48 121.0(4) . . ?
C50 C49 C48 119.6(4) . . ?
F8 C50 C49 121.4(5) . . ?
F8 C50 C51 118.8(4) . . ?
C49 C50 C51 119.8(4) . . ?
F9 C51 C52 122.0(5) . . ?
F9 C51 C50 119.4(4) . . ?
C52 C51 C50 118.5(4) . . ?
F10 C52 C47 119.2(4) . . ?
F10 C52 C51 117.3(4) . . ?
C47 C52 C51 123.5(4) . . ?
C54 C53 C58 120.0 . . ?
C54 C53 C15 122.6(4) . . ?
C58 C53 C15 117.3(4) . . ?
F11 C54 C53 122.3(6) . . ?
F11 C54 C55 117.6(6) . . ?
C53 C54 C55 120.0 . . ?
F12 C55 C54 122.1(5) . . ?
F12 C55 C56 117.9(5) . . ?
C54 C55 C56 120.0 . . ?
F13 C56 C55 121.2(5) . . ?
F13 C56 C57 118.8(5) . . ?
C55 C56 C57 120.0 . . ?
F14 C57 C58 120.3(5) . . ?
F14 C57 C56 119.4(5) . . ?
C58 C57 C56 120.0 . . ?
F15 C58 C57 120.4(4) . . ?
F15 C58 C53 119.6(4) . . ?
C57 C58 C53 120.0 . . ?
C54B C53B C58B 120.0 . . ?
C54B C53B C15 117.0(6) . . ?
C58B C53B C15 123.0(6) . . ?
C55B C54B C53B 120.0 . . ?
C55B C54B F11B 119.4(8) . . ?
C53B C54B F11B 120.6(8) . . ?
F12B C55B C56B 117.5(9) . . ?
F12B C55B C54B 122.0(9) . . ?
C56B C55B C54B 120.0 . . ?
F13B C56B C55B 124.9(8) . . ?
F13B C56B C57B 114.9(8) . . ?
C55B C56B C57B 120.0 . . ?
F14B C57B C56B 118.8(8) . . ?
F14B C57B C58B 121.2(8) . . ?
C56B C57B C58B 120.0 . . ?
F15B C58B C57B 117.2(7) . . ?
F15B C58B C53B 122.8(7) . . ?
C57B C58B C53B 120.0 . . ?
C60 C59 C64 115.7(3) . . ?
C60 C59 C20 121.9(3) . . ?
C64 C59 C20 122.2(4) . . ?
F16 C60 C59 119.9(3) . . ?
F16 C60 C61 116.6(4) . . ?
C59 C60 C61 123.5(4) . . ?
F17 C61 C62 119.8(4) . . ?
F17 C61 C60 121.7(4) . . ?
C62 C61 C60 118.5(4) . . ?
F18 C62 C61 120.1(4) . . ?
F18 C62 C63 119.1(4) . . ?
C61 C62 C63 120.8(4) . . ?
F19 C63 C62 120.4(4) . . ?
F19 C63 C64 119.8(5) . . ?
C62 C63 C64 119.7(4) . . ?
F20 C64 C63 117.8(4) . . ?
F20 C64 C59 120.6(3) . . ?
C63 C64 C59 121.6(4) . . ?
C70 C65 C66 116.3(5) . . ?
C70 C65 C25 123.1(5) . . ?
C66 C65 C25 120.6(5) . . ?
F21 C66 C67 118.9(6) . . ?
F21 C66 C65 120.2(5) . . ?
C67 C66 C65 120.9(5) . . ?
C66 C67 F22 119.5(6) . . ?
C66 C67 C68 121.3(6) . . ?
F22 C67 C68 119.2(5) . . ?
F23 C68 C69 120.6(5) . . ?
F23 C68 C67 121.3(6) . . ?
C69 C68 C67 118.1(5) . . ?
F24 C69 C68 119.2(5) . . ?
F24 C69 C70 120.8(5) . . ?
C68 C69 C70 120.0(5) . . ?
F25 C70 C69 118.2(5) . . ?
F25 C70 C65 118.4(4) . . ?
C69 C70 C65 123.4(5) . . ?
C72 C71 C76 120.0 . . ?
C72 C71 C30 120.7(3) . . ?
C76 C71 C30 118.2(3) . . ?
F26 C72 C73 118.3(5) . . ?
F26 C72 C71 121.7(5) . . ?
C73 C72 C71 120.0 . . ?
F27 C73 C72 121.7(4) . . ?
F27 C73 C74 118.3(4) . . ?
C72 C73 C74 120.0 . . ?
F28 C74 C73 121.5(4) . . ?
F28 C74 C75 118.5(4) . . ?
C73 C74 C75 120.0 . . ?
F29 C75 C76 120.1(3) . . ?
F29 C75 C74 119.9(3) . . ?
C76 C75 C74 120.0 . . ?
F30 C76 C75 119.6(4) . . ?
F30 C76 C71 120.3(4) . . ?
C75 C76 C71 120.0 . . ?
C72B C71B C76B 120.0 . . ?
C72B C71B C30 113.5(11) . . ?
C76B C71B C30 126.4(11) . . ?
F26B C72B C73B 119.2(16) . . ?
F26B C72B C71B 120.8(16) . . ?
C73B C72B C71B 120.0 . . ?
F27B C73B C72B 123.3(13) . . ?
F27B C73B C74B 116.3(12) . . ?
C72B C73B C74B 120.0 . . ?
F28B C74B C73B 124.0(13) . . ?
F28B C74B C75B 116.0(13) . . ?
C73B C74B C75B 120.0 . . ?
F29B C75B C74B 123.1(14) . . ?
F29B C75B C76B 116.2(14) . . ?
C74B C75B C76B 120.0 . . ?
F30B C76B C75B 118(2) . . ?
F30B C76B C71B 121(2) . . ?
C75B C76B C71B 120.0 . . ?
C78 C77 C82 116.5(4) . . ?
C78 C77 C35 121.4(5) . . ?
C82 C77 C35 121.8(4) . . ?
F31 C78 C77 119.8(5) . . ?
F31 C78 C79 119.4(5) . . ?
C77 C78 C79 120.7(5) . . ?
C80 C79 F32 120.9(5) . . ?
C80 C79 C78 121.0(5) . . ?
F32 C79 C78 118.1(6) . . ?
F33 C80 C79 120.6(5) . . ?
F33 C80 C81 119.2(6) . . ?
C79 C80 C81 120.1(5) . . ?
F34 C81 C80 120.3(5) . . ?
F34 C81 C82 119.9(5) . . ?
C80 C81 C82 119.8(5) . . ?
F35 C82 C81 117.7(4) . . ?
F35 C82 C77 120.4(4) . . ?
C81 C82 C77 121.9(4) . . ?
C88 C83 C84 116.6(4) . . ?
C88 C83 C40 123.4(4) . . ?
C84 C83 C40 119.9(4) . . ?
F36 C84 C85 118.1(4) . . ?
F36 C84 C83 119.2(4) . . ?
C85 C84 C83 122.7(4) . . ?
F37 C85 C84 120.9(4) . . ?
F37 C85 C86 119.9(4) . . ?
C84 C85 C86 119.2(4) . . ?
F38 C86 C85 120.1(4) . . ?
F38 C86 C87 119.6(4) . . ?
C85 C86 C87 120.2(4) . . ?
F39 C87 C88 120.8(4) . . ?
F39 C87 C86 120.0(4) . . ?
C88 C87 C86 119.2(4) . . ?
F40 C88 C87 118.6(4) . . ?
F40 C88 C83 119.5(4) . . ?
C87 C88 C83 121.9(4) . . ?
N3 Cu1 N1 156.45(15) . . ?
N3 Cu1 N2 91.60(13) . . ?
N1 Cu1 N2 90.36(13) . . ?
N3 Cu1 N4 88.00(14) . . ?
N1 Cu1 N4 99.15(13) . . ?
N2 Cu1 N4 156.88(14) . . ?
N6 Cu2 N8 159.33(15) . . ?
N6 Cu2 N7 92.37(14) . . ?
N8 Cu2 N7 90.73(14) . . ?
N6 Cu2 N5 88.90(14) . . ?
N8 Cu2 N5 97.37(13) . . ?
N7 Cu2 N5 153.41(14) . . ?
C4 N1 C1 106.4(3) . . ?
C4 N1 Cu1 127.6(3) . . ?
C1 N1 Cu1 126.0(3) . . ?
C6 N2 C9 107.5(3) . . ?
C6 N2 Cu1 127.2(3) . . ?
C9 N2 Cu1 124.1(3) . . ?
C11 N3 C14 106.7(3) . . ?
C11 N3 Cu1 128.8(3) . . ?
C14 N3 Cu1 124.3(2) . . ?
C19 N4 C16 107.9(3) . . ?
C19 N4 Cu1 128.0(2) . . ?
C16 N4 Cu1 119.7(3) . . ?
C24 N5 C21 106.6(3) . . ?
C24 N5 Cu2 122.6(3) . . ?
C21 N5 Cu2 130.3(3) . . ?
C26 N6 C29 108.2(4) . . ?
C26 N6 Cu2 125.0(3) . . ?
C29 N6 Cu2 126.6(3) . . ?
C31 N7 C34 106.8(3) . . ?
C31 N7 Cu2 127.2(3) . . ?
C34 N7 Cu2 125.7(2) . . ?
C36 N8 C39 107.6(3) . . ?
C36 N8 Cu2 127.2(2) . . ?
C39 N8 Cu2 124.8(3) . . ?

loop_
_geom_bond_atom_site_label_1
_geom_bond_atom_site_label_2
_geom_bond_distance
_geom_bond_site_symmetry_2
_geom_bond_publ_flag
C1 O1 1.225(4) . ?
C1 N1 1.410(5) . ?
C1 C2 1.469(6) . ?
C2 C3 1.316(6) . ?
C2 H2 0.9500 . ?
C3 C4 1.470(6) . ?
C3 H3 0.9500 . ?
C4 N1 1.347(5) . ?
C4 C5 1.387(5) . ?
C5 C6 1.420(6) . ?
C5 C41 1.505(6) . ?
C6 N2 1.342(5) . ?
C6 C7 1.446(5) . ?
C7 C8 1.345(6) . ?
C7 H7 0.9500 . ?
C8 C9 1.438(5) . ?
C8 H8 0.9500 . ?
C9 C10 1.345(6) . ?
C9 N2 1.399(5) . ?
C10 C11 1.440(5) . ?
C10 C47 1.501(5) . ?
C11 N3 1.365(5) . ?
C11 C12 1.415(6) . ?
C12 C13 1.365(6) . ?
C12 H12 0.9500 . ?
C13 C14 1.419(6) . ?
C13 H13 0.9500 . ?
C14 N3 1.372(5) . ?
C14 C15 1.414(5) . ?
C15 C16 1.370(5) . ?
C15 C53B 1.494(8) . ?
C15 C53 1.510(6) . ?
C16 N4 1.382(5) . ?
C16 C17 1.441(5) . ?
C17 C18 1.342(6) . ?
C17 H17 0.9500 . ?
C18 C19 1.445(5) . ?
C18 H18 0.9500 . ?
C19 N4 1.339(5) . ?
C19 C20 1.441(5) . ?
C20 C21 1.363(5) . ?
C20 C59 1.486(5) . ?
C21 N5 1.390(5) . ?
C21 C22 1.465(5) . ?
C22 C23 1.346(6) . ?
C22 H22 0.9500 . ?
C23 C24 1.458(6) . ?
C23 H23 0.9500 . ?
C24 N5 1.336(5) . ?
C24 C25 1.423(6) . ?
C25 C26 1.399(6) . ?
C25 C65 1.484(6) . ?
C26 N6 1.354(6) . ?
C26 C27 1.454(6) . ?
C27 C28 1.332(7) . ?
C27 H27 0.9500 . ?
C28 C29 1.466(7) . ?
C28 H28 0.9500 . ?
C29 N6 1.363(5) . ?
C29 C30 1.367(6) . ?
C30 C31 1.422(6) . ?
C30 C71 1.514(5) . ?
C30 C71B 1.593(14) . ?
C31 N7 1.346(5) . ?
C31 C32 1.422(6) . ?
C32 C33 1.341(6) . ?
C32 H32 0.9500 . ?
C33 C34 1.429(5) . ?
C33 H33 0.9500 . ?
C34 N7 1.377(5) . ?
C34 C35 1.403(6) . ?
C35 C36 1.412(5) . ?
C35 C77 1.497(6) . ?
C36 N8 1.354(5) . ?
C36 C37 1.437(6) . ?
C37 C38 1.367(6) . ?
C37 H37 0.9500 . ?
C38 C39 1.417(6) . ?
C38 H38 0.9500 . ?
C39 N8 1.371(5) . ?
C39 C40 1.428(6) . ?
C40 O2 1.217(5) . ?
C40 C83 1.516(5) . ?
C41 C42 1.384(6) . ?
C41 C46 1.388(6) . ?
C42 F1 1.328(5) . ?
C42 C43 1.395(6) . ?
C43 F2 1.331(6) . ?
C43 C44 1.342(7) . ?
C44 F3 1.356(5) . ?
C44 C45 1.363(6) . ?
C45 F4 1.348(5) . ?
C45 C46 1.380(6) . ?
C46 F5 1.331(5) . ?
C47 C52 1.363(6) . ?
C47 C48 1.395(6) . ?
C48 F6 1.342(5) . ?
C48 C49 1.373(6) . ?
C49 F7 1.324(5) . ?
C49 C50 1.367(7) . ?
C50 F8 1.323(5) . ?
C50 C51 1.394(7) . ?
C51 F9 1.321(5) . ?
C51 C52 1.381(6) . ?
C52 F10 1.343(5) . ?
C53 C54 1.3900 . ?
C53 C58 1.3900 . ?
C54 F11 1.266(9) . ?
C54 C55 1.3900 . ?
C55 F12 1.311(8) . ?
C55 C56 1.3900 . ?
C56 F13 1.334(7) . ?
C56 C57 1.3900 . ?
C57 F14 1.330(8) . ?
C57 C58 1.3900 . ?
C58 F15 1.329(8) . ?
C53B C54B 1.3900 . ?
C53B C58B 1.3900 . ?
C54B C55B 1.3900 . ?
C54B F11B 1.414(14) . ?
C55B F12B 1.256(14) . ?
C55B C56B 1.3900 . ?
C56B F13B 1.333(12) . ?
C56B C57B 1.3900 . ?
C57B F14B 1.320(12) . ?
C57B C58B 1.3900 . ?
C58B F15B 1.241(12) . ?
C59 C60 1.375(6) . ?
C59 C64 1.407(6) . ?
C60 F16 1.348(4) . ?
C60 C61 1.394(5) . ?
C61 F17 1.329(5) . ?
C61 C62 1.362(6) . ?
C62 F18 1.345(4) . ?
C62 C63 1.371(6) . ?
C63 F19 1.335(5) . ?
C63 C64 1.388(6) . ?
C64 F20 1.308(5) . ?
C65 C70 1.364(7) . ?
C65 C66 1.381(7) . ?
C66 F21 1.324(6) . ?
C66 C67 1.366(7) . ?
C67 F22 1.371(7) . ?
C67 C68 1.376(8) . ?
C68 F23 1.337(6) . ?
C68 C69 1.358(8) . ?
C69 F24 1.331(6) . ?
C69 C70 1.361(6) . ?
C70 F25 1.352(6) . ?
C71 C72 1.3900 . ?
C71 C76 1.3900 . ?
C72 F26 1.305(7) . ?
C72 C73 1.3900 . ?
C73 F27 1.302(5) . ?
C73 C74 1.3900 . ?
C74 F28 1.327(5) . ?
C74 C75 1.3900 . ?
C75 F29 1.344(7) . ?
C75 C76 1.3900 . ?
C76 F30 1.385(10) . ?
C71B C72B 1.3900 . ?
C71B C76B 1.3900 . ?
C72B F26B 1.31(2) . ?
C72B C73B 1.3900 . ?
C73B F27B 1.30(2) . ?
C73B C74B 1.3900 . ?
C74B F28B 1.341(17) . ?
C74B C75B 1.3900 . ?
C75B F29B 1.34(2) . ?
C75B C76B 1.3900 . ?
C76B F30B 1.05(3) . ?
C77 C78 1.376(6) . ?
C77 C82 1.389(6) . ?
C78 F31 1.318(6) . ?
C78 C79 1.399(7) . ?
C79 C80 1.336(8) . ?
C79 F32 1.365(6) . ?
C80 F33 1.337(6) . ?
C80 C81 1.354(7) . ?
C81 F34 1.349(6) . ?
C81 C82 1.383(6) . ?
C82 F35 1.325(5) . ?
C83 C88 1.381(6) . ?
C83 C84 1.384(6) . ?
C84 F36 1.337(5) . ?
C84 C85 1.362(6) . ?
C85 F37 1.336(5) . ?
C85 C86 1.372(6) . ?
C86 F38 1.335(5) . ?
C86 C87 1.378(7) . ?
C87 F39 1.327(5) . ?
C87 C88 1.377(6) . ?
C88 F40 1.344(5) . ?
Cu1 N3 1.927(3) . ?
Cu1 N1 1.944(3) . ?
Cu1 N2 1.948(3) . ?
Cu1 N4 1.980(3) . ?
Cu2 N6 1.915(4) . ?
Cu2 N8 1.928(3) . ?
Cu2 N7 1.953(3) . ?
Cu2 N5 1.972(3) . ?

loop_
_platon_squeeze_void_nr
_platon_squeeze_void_average_x
_platon_squeeze_void_average_y
_platon_squeeze_void_average_z
_platon_squeeze_void_volume
_platon_squeeze_void_count_electrons
_platon_squeeze_void_content
1 0.000 -0.001 -0.005 1348 599 ' '
2 0.500 0.208 -0.125 1348 599 ' '
3 0.500 0.250 0.250 274 105 ' '
4 1.000 0.750 0.250 274 105 ' '
5 0.500 0.750 0.750 274 106 ' '
6 1.000 0.250 0.750 274 106 ' '
